data_4121416
loop_
_publ_author_name
'Pochorovski, Igor'
'Mili\'c, Jovana'
'Kolarski, Du\<san'
'Gropp, Cornelius'
'Schweizer, W. Bernd'
'Diederich, Fran\,cois'

_publ_section_title
;
 Evaluation of Hydrogen-Bond Acceptors for Redox-Switchable
 Resorcin[4]arene Cavitands.
;
_journal_issue 10
_journal_name_full 'Journal of the American Chemical Society'
_journal_page_first 3852
_journal_page_last 3858
_journal_paper_doi 10.1021/ja411429b
_journal_volume 136
_journal_year 2014
_chemical_formula_moiety 'C H2 Cl2, C108 H92 N8 O12, 2(C2 H3 N)'
_chemical_formula_sum 'C113 H100 Cl2 N10 O12'
_chemical_formula_weight 1860.93
_chemical_name_systematic
; 
 ? 
;
_space_group_IT_number 14
_symmetry_cell_setting monoclinic
_symmetry_space_group_name_Hall '-P 2yn'
_symmetry_space_group_name_H-M 'P 1 21/n 1'
_atom_sites_solution_hydrogens geom
_atom_sites_solution_primary dual
_atom_sites_solution_secondary difmap
_audit_creation_method SHELXL-97
_cell_angle_alpha 90.00
_cell_angle_beta 101.350(8)
_cell_angle_gamma 90.00
_cell_formula_units_Z 4
_cell_length_a 18.289(4)
_cell_length_b 31.753(8)
_cell_length_c 19.041(4)
_cell_measurement_reflns_used 3464
_cell_measurement_temperature 100(2)
_cell_measurement_theta_max 44.02
_cell_measurement_theta_min 5.50
_cell_volume 10841(4)
_computing_cell_refinement 'Bruker SAINT'
_computing_data_collection 'Bruker APEX2'
_computing_data_reduction 'Bruker SAINT'
_computing_molecular_graphics 'Platon, Ortep'
_computing_publication_material 'Bruker SHELXTL'
_computing_structure_refinement 'OLEX2 (Dolomanov, 2009), SHELXL-97 (Sheldrick, 2008)'
_computing_structure_solution 'SHELXD-97 (Sheldrick, 2008)'
_diffrn_ambient_temperature 100(2)
_diffrn_measured_fraction_theta_full 0.922
_diffrn_measured_fraction_theta_max 0.922
_diffrn_measurement_device_type 'Bruker APEX-II CCD'
_diffrn_measurement_method '\f and \w scans'
_diffrn_radiation_monochromator 'mirror optics'
_diffrn_radiation_source 'Incoatec I\mS microfocus X-ray tube'
_diffrn_radiation_type CuK\a
_diffrn_radiation_wavelength 1.54178
_diffrn_reflns_av_R_equivalents 0.0000
_diffrn_reflns_av_sigmaI/netI 0.1283
_diffrn_reflns_limit_h_max 10
_diffrn_reflns_limit_h_min -16
_diffrn_reflns_limit_k_max 28
_diffrn_reflns_limit_k_min 0
_diffrn_reflns_limit_l_max 17
_diffrn_reflns_limit_l_min -9
_diffrn_reflns_number 8136
_diffrn_reflns_theta_full 45.10
_diffrn_reflns_theta_max 45.10
_diffrn_reflns_theta_min 5.18
_exptl_absorpt_coefficient_mu 1.036
_exptl_absorpt_correction_T_max 0.9897
_exptl_absorpt_correction_T_min 0.8354
_exptl_absorpt_correction_type multi-scan
_exptl_absorpt_process_details SADABS
_exptl_crystal_colour yellow
_exptl_crystal_density_diffrn 1.140
_exptl_crystal_density_method 'not measured'
_exptl_crystal_description needle
_exptl_crystal_F_000 3912
_exptl_crystal_size_max 0.18
_exptl_crystal_size_mid 0.05
_exptl_crystal_size_min 0.01
_refine_diff_density_max 0.979
_refine_diff_density_min -0.661
_refine_diff_density_rms 0.107
_refine_ls_extinction_method none
_refine_ls_goodness_of_fit_ref 1.993
_refine_ls_hydrogen_treatment constr
_refine_ls_matrix_type full
_refine_ls_number_parameters 593
_refine_ls_number_reflns 8136
_refine_ls_number_restraints 27
_refine_ls_restrained_S_all 1.996
_refine_ls_R_factor_all 0.2317
_refine_ls_R_factor_gt 0.1655
_refine_ls_shift/su_max 0.000
_refine_ls_shift/su_mean 0.000
_refine_ls_structure_factor_coef Fsqd
_refine_ls_weighting_details 'calc w=1/[\s^2^(Fo^2^)+(0.1000P)^2^+0.0000P] where P=(Fo^2^+2Fc^2^)/3'
_refine_ls_weighting_scheme calc
_refine_ls_wR_factor_gt 0.3629
_refine_ls_wR_factor_ref 0.3819
_reflns_number_gt 4552
_reflns_number_total 8136
_reflns_threshold_expression >2sigma(I)
_cod_data_source_file ja411429b_si_003.cif
_cod_data_source_block cu_d011413_0m
_cod_depositor_comments
;
The following automatic conversions were performed:

'_symmetry_cell_setting' value 'Monoclinic' changed to 'monoclinic'
according to
/usr/data/users/saulius/crontab/automatic-downloads/current/ACS/lib/dictionaries/cif_core.dic
dictionary named 'cif_core.dic' version 2.4.2 from 2011-04-26.

Automatic conversion script
Id: cif_fix_values 2281 2013-09-26 08:29:07Z andrius 
;
_cod_original_cell_volume 10842(4)
_cod_original_sg_symbol_H-M P2(1)/n
_cod_database_code 4121416

loop_
_symmetry_equiv_pos_as_xyz
'x, y, z'
'-x+1/2, y+1/2, -z+1/2'
'-x, -y, -z'
'x-1/2, -y-1/2, z-1/2'

loop_
_atom_site_label
_atom_site_type_symbol
_atom_site_fract_x
_atom_site_fract_y
_atom_site_fract_z
_atom_site_U_iso_or_equiv
_atom_site_adp_type
_atom_site_occupancy
_atom_site_symmetry_multiplicity
_atom_site_calc_flag
_atom_site_refinement_flags
_atom_site_disorder_assembly
_atom_site_disorder_group
Cl1 Cl 0.7792(12) 0.3266(7) 0.5114(12) 0.218(10) Uiso 0.505(18) 1 d PD A 1
Cl13 Cl 0.8900(17) 0.3905(10) 0.500(2) 0.336(17) Uiso 0.505(18) 1 d PD A 1
C137 C 0.8643(18) 0.3379(10) 0.486(2) 0.103(15) Uiso 0.505(18) 1 d PD A 1
H13G H 0.9078 0.3179 0.5160 0.124 Uiso 0.505(18) 1 calc PR A 1
H13H H 0.8594 0.3306 0.4291 0.124 Uiso 0.505(18) 1 calc PR A 1
Cl1A Cl 0.8172(8) 0.3531(5) 0.5381(8) 0.137(7) Uiso 0.495(18) 1 d PD A 2
Cl2A Cl 0.8856(6) 0.4035(3) 0.4449(7) 0.098(6) Uiso 0.495(18) 1 d PD A 2
C1 C 0.8998(12) 0.3622(10) 0.5067(15) 0.044(10) Uiso 0.495(18) 1 d PD A 2
H1A H 0.9447 0.3703 0.5514 0.053 Uiso 0.495(18) 1 calc PR A 2
H1B H 0.9158 0.3338 0.4814 0.053 Uiso 0.495(18) 1 calc PR A 2
O1 O 0.3334(5) 0.3226(3) 0.4235(5) 0.046(3) Uiso 1 1 d . . .
O4 O 0.4500(5) 0.2696(3) 0.4597(6) 0.056(3) Uiso 1 1 d . . .
O12 O 0.4080(5) 0.3366(3) 0.2005(6) 0.066(3) Uiso 1 1 d . . .
O14 O 0.3220(5) 0.3634(3) 0.2811(5) 0.048(3) Uiso 1 1 d . . .
O18 O 0.0621(5) 0.3838(3) 0.2683(5) 0.038(3) Uiso 1 1 d . . .
O41 O 0.0903(5) 0.3432(3) 0.4059(5) 0.043(3) Uiso 1 1 d . . .
O45 O 0.1172(5) 0.3355(3) 0.6590(5) 0.046(3) Uiso 1 1 d . . .
O48 O -0.0138(5) 0.2952(3) 0.6098(6) 0.067(3) Uiso 1 1 d . . .
O56 O 0.0357(5) 0.3525(3) 0.8789(6) 0.056(3) Uiso 1 1 d . . .
O58 O 0.1356(5) 0.3702(3) 0.8037(5) 0.044(3) Uiso 1 1 d . . .
O62 O 0.3941(5) 0.3531(3) 0.8227(5) 0.053(3) Uiso 1 1 d . . .
O84 O 0.3704(5) 0.3198(3) 0.6794(5) 0.045(3) Uiso 1 1 d . . .
N20 N -0.0377(6) 0.3444(3) 0.2349(6) 0.042(3) Uiso 1 1 d . . .
N24 N -0.1696(6) 0.2882(4) 0.0657(6) 0.046(3) Uiso 1 1 d . . .
N33 N -0.1995(6) 0.2316(4) 0.4127(6) 0.050(4) Uiso 1 1 d . . .
N39 N -0.0217(6) 0.3088(4) 0.3726(6) 0.047(3) Uiso 1 1 d . . .
N64 N 0.4988(6) 0.3173(4) 0.8475(6) 0.047(3) Uiso 1 1 d . . .
N68 N 0.6251(5) 0.2635(3) 1.0103(6) 0.036(3) Uiso 1 1 d . . .
N77 N 0.6624(6) 0.2127(4) 0.6611(7) 0.054(4) Uiso 1 1 d . . .
N82 N 0.4834(6) 0.2858(3) 0.7063(6) 0.043(3) Uiso 1 1 d . . .
C2 C 0.3847(8) 0.3175(4) 0.3786(8) 0.043(4) Uiso 1 1 d . . .
C3 C 0.4451(8) 0.2892(5) 0.4027(9) 0.051(4) Uiso 1 1 d . . .
C5 C 0.5032(8) 0.2820(5) 0.3598(9) 0.056(5) Uiso 1 1 d . . .
C6 C 0.5671(8) 0.2597(5) 0.3860(9) 0.057(5) Uiso 1 1 d . . .
H6 H 0.5767 0.2468 0.4395 0.069 Uiso 1 1 calc R . .
C7 C 0.6202(9) 0.2537(5) 0.3419(8) 0.056(5) Uiso 1 1 d . . .
H7 H 0.6707 0.2365 0.3629 0.067 Uiso 1 1 calc R . .
C8 C 0.6092(9) 0.2692(5) 0.2728(9) 0.063(5) Uiso 1 1 d . . .
H8 H 0.6502 0.2641 0.2400 0.075 Uiso 1 1 calc R . .
C9 C 0.5437(8) 0.2917(5) 0.2463(8) 0.051(4) Uiso 1 1 d . . .
H9 H 0.5335 0.3027 0.1915 0.061 Uiso 1 1 calc R . .
C10 C 0.4898(8) 0.3006(5) 0.2895(8) 0.047(4) Uiso 1 1 d . . .
C11 C 0.4238(8) 0.3236(5) 0.2649(9) 0.052(5) Uiso 1 1 d . . .
C13 C 0.3734(8) 0.3358(5) 0.3114(8) 0.045(4) Uiso 1 1 d . . .
C215 C 0.116(3) 0.5755(16) 0.2831(19) 0.110(11) Uiso 0.406(17) 1 d PD B 1
H21A H 0.1765 0.5764 0.2899 0.133 Uiso 0.406(17) 1 calc PR B 1
H21B H 0.0963 0.6078 0.2866 0.133 Uiso 0.406(17) 1 calc PR B 1
C15 C 0.2646(8) 0.3796(5) 0.3135(8) 0.045(4) Uiso 1 1 d . . .
C16 C 0.1944(7) 0.3736(4) 0.2786(7) 0.035(4) Uiso 1 1 d . . .
H16 H 0.1832 0.3555 0.2296 0.042 Uiso 1 1 calc R . .
C17 C 0.1360(8) 0.3909(5) 0.3062(8) 0.056(5) Uiso 1 1 d . . .
C19 C 0.0186(8) 0.3544(5) 0.2855(8) 0.047(4) Uiso 1 1 d . . .
C21 C -0.0875(7) 0.3149(4) 0.2501(7) 0.034(4) Uiso 1 1 d . . .
C22 C -0.1453(7) 0.3012(4) 0.1932(7) 0.038(4) Uiso 1 1 d . . .
C23 C -0.1527(7) 0.3184(5) 0.1165(8) 0.039(4) Uiso 1 1 d . . .
C25 C -0.1849(7) 0.3035(5) -0.0037(8) 0.040(4) Uiso 1 1 d . . .
H25 H -0.1997 0.2818 -0.0478 0.049 Uiso 1 1 calc R . .
C26 C -0.1819(7) 0.3426(5) -0.0165(8) 0.046(4) Uiso 1 1 d . . .
H26 H -0.1965 0.3519 -0.0720 0.056 Uiso 1 1 calc R . .
C27 C -0.1632(7) 0.3728(5) 0.0297(8) 0.043(4) Uiso 1 1 d . . .
H27 H -0.1589 0.4053 0.0142 0.051 Uiso 1 1 calc R . .
C28 C -0.1483(8) 0.3588(5) 0.1053(8) 0.052(4) Uiso 1 1 d . . .
H28 H -0.1344 0.3810 0.1490 0.062 Uiso 1 1 calc R . .
C29 C -0.1904(8) 0.2696(4) 0.2052(8) 0.046(4) Uiso 1 1 d . . .
H29 H -0.2295 0.2561 0.1610 0.055 Uiso 1 1 calc R . .
C30 C -0.1865(8) 0.2533(5) 0.2772(8) 0.048(4) Uiso 1 1 d . . .
H30 H -0.2266 0.2300 0.2863 0.057 Uiso 1 1 calc R . .
C31 C -0.1326(7) 0.2670(4) 0.3345(7) 0.037(4) Uiso 1 1 d . . .
C32 C -0.1324(8) 0.2458(5) 0.4051(8) 0.050(4) Uiso 1 1 d . . .
C34 C -0.2026(9) 0.2093(5) 0.4729(9) 0.063(5) Uiso 1 1 d . . .
H34 H -0.2550 0.1950 0.4778 0.075 Uiso 1 1 calc R . .
C35 C -0.1420(9) 0.2040(5) 0.5281(9) 0.064(5) Uiso 1 1 d . . .
H35 H -0.1482 0.1880 0.5767 0.076 Uiso 1 1 calc R . .
C36 C -0.0738(8) 0.2193(5) 0.5208(8) 0.051(4) Uiso 1 1 d . . .
H36 H -0.0251 0.2140 0.5621 0.061 Uiso 1 1 calc R . .
C37 C -0.0683(9) 0.2419(5) 0.4588(8) 0.057(5) Uiso 1 1 d . . .
H37 H -0.0162 0.2560 0.4527 0.069 Uiso 1 1 calc R . .
C38 C -0.0812(7) 0.2956(4) 0.3182(7) 0.039(4) Uiso 1 1 d . . .
C40 C 0.0233(8) 0.3352(5) 0.3577(8) 0.044(4) Uiso 1 1 d . . .
C42 C 0.0870(7) 0.3652(5) 0.4701(8) 0.041(4) Uiso 1 1 d . . .
C43 C 0.0950(7) 0.3389(5) 0.5316(8) 0.043(4) Uiso 1 1 d . . .
H43 H 0.0974 0.3050 0.5290 0.051 Uiso 1 1 calc R . .
C44 C 0.0995(7) 0.3615(5) 0.5971(7) 0.037(4) Uiso 1 1 d . . .
C46 C 0.0629(7) 0.3326(4) 0.7006(7) 0.036(4) Uiso 1 1 d . . .
C47 C -0.0028(9) 0.3107(5) 0.6731(9) 0.060(5) Uiso 1 1 d . . .
C49 C -0.0605(8) 0.3030(5) 0.7152(8) 0.049(4) Uiso 1 1 d . . .
C50 C -0.1275(8) 0.2804(5) 0.6899(9) 0.055(5) Uiso 1 1 d . . .
H50 H -0.1381 0.2683 0.6358 0.066 Uiso 1 1 calc R . .
C51 C -0.1807(8) 0.2733(5) 0.7329(8) 0.051(4) Uiso 1 1 d . . .
H51 H -0.2326 0.2573 0.7122 0.061 Uiso 1 1 calc R . .
C52 C -0.1635(8) 0.2878(5) 0.8038(8) 0.054(5) Uiso 1 1 d . . .
H52 H -0.2038 0.2819 0.8372 0.064 Uiso 1 1 calc R . .
C53 C -0.0988(8) 0.3092(5) 0.8345(8) 0.050(4) Uiso 1 1 d . . .
H53 H -0.0879 0.3200 0.8894 0.060 Uiso 1 1 calc R . .
C54 C -0.0486(7) 0.3157(4) 0.7883(7) 0.037(4) Uiso 1 1 d . . .
C55 C 0.0199(8) 0.3398(5) 0.8159(8) 0.049(4) Uiso 1 1 d . . .
C57 C 0.0763(8) 0.3480(4) 0.7685(8) 0.044(4) Uiso 1 1 d . . .
C59 C 0.1976(7) 0.3793(4) 0.7708(7) 0.036(4) Uiso 1 1 d . . .
C60 C 0.2628(8) 0.3609(5) 0.8067(8) 0.046(4) Uiso 1 1 d . . .
H60 H 0.2650 0.3408 0.8529 0.056 Uiso 1 1 calc R . .
C61 C 0.3264(8) 0.3705(5) 0.7777(8) 0.045(4) Uiso 1 1 d . . .
C63 C 0.4444(8) 0.3278(4) 0.7967(8) 0.046(4) Uiso 1 1 d . . .
C65 C 0.5529(8) 0.2896(4) 0.8317(8) 0.045(4) Uiso 1 1 d . . .
C66 C 0.6096(8) 0.2757(5) 0.8863(8) 0.055(5) Uiso 1 1 d . . .
C67 C 0.6185(7) 0.2940(4) 0.9629(7) 0.035(4) Uiso 1 1 d . . .
C69 C 0.6356(7) 0.2767(5) 1.0814(8) 0.048(4) Uiso 1 1 d . . .
H69 H 0.6375 0.2534 1.1231 0.058 Uiso 1 1 calc R . .
C70 C 0.6435(8) 0.3187(5) 1.0999(9) 0.059(5) Uiso 1 1 d . . .
H70 H 0.6521 0.3277 1.1556 0.071 Uiso 1 1 calc R . .
C71 C 0.6405(8) 0.3504(5) 1.0463(8) 0.057(5) Uiso 1 1 d . . .
H71 H 0.6500 0.3834 1.0588 0.069 Uiso 1 1 calc R . .
C72 C 0.6233(7) 0.3345(5) 0.9730(8) 0.042(4) Uiso 1 1 d . . .
H72 H 0.6148 0.3559 0.9281 0.050 Uiso 1 1 calc R . .
C73 C 0.6601(7) 0.2468(4) 0.8709(7) 0.039(4) Uiso 1 1 d . . .
H73 H 0.7051 0.2363 0.9127 0.046 Uiso 1 1 calc R . .
C74 C 0.6535(7) 0.2307(4) 0.8003(7) 0.037(4) Uiso 1 1 d . . .
H74 H 0.6931 0.2074 0.7898 0.044 Uiso 1 1 calc R . .
C75 C 0.5964(8) 0.2442(4) 0.7433(8) 0.043(4) Uiso 1 1 d . . .
C76 C 0.5932(8) 0.2251(4) 0.6721(8) 0.046(4) Uiso 1 1 d . . .
C78 C 0.6651(9) 0.1935(5) 0.5998(9) 0.064(5) Uiso 1 1 d . . .
H78 H 0.7190 0.1846 0.5894 0.077 Uiso 1 1 calc R . .
C79 C 0.6012(8) 0.1840(5) 0.5475(9) 0.055(5) Uiso 1 1 d . . .
H79 H 0.6063 0.1669 0.4997 0.066 Uiso 1 1 calc R . .
C80 C 0.5329(8) 0.1967(5) 0.5578(8) 0.055(5) Uiso 1 1 d . . .
H80 H 0.4835 0.1903 0.5178 0.066 Uiso 1 1 calc R . .
C81 C 0.5274(8) 0.2185(4) 0.6215(7) 0.040(4) Uiso 1 1 d . . .
H81 H 0.4743 0.2296 0.6307 0.049 Uiso 1 1 calc R . .
C82 C 0.5436(7) 0.2738(4) 0.7590(8) 0.040(4) Uiso 1 1 d . . .
C83 C 0.4347(8) 0.3100(5) 0.7283(8) 0.049(4) Uiso 1 1 d . . .
C85 C 0.3757(8) 0.3430(5) 0.6134(8) 0.047(4) Uiso 1 1 d . . .
C86 C 0.3580(7) 0.3198(4) 0.5518(7) 0.037(4) Uiso 1 1 d . . .
H86 H 0.3455 0.2865 0.5504 0.045 Uiso 1 1 calc R . .
C87 C 0.3581(7) 0.3448(5) 0.4904(7) 0.039(4) Uiso 1 1 d . . .
C88 C 0.3681(7) 0.3854(5) 0.4888(7) 0.037(4) Uiso 1 1 d . . .
C89 C 0.3867(7) 0.4065(5) 0.5567(8) 0.044(4) Uiso 1 1 d . . .
H89 H 0.3995 0.4397 0.5583 0.053 Uiso 1 1 calc R . .
C90 C 0.3883(8) 0.3851(5) 0.6190(8) 0.051(4) Uiso 1 1 d . . .
C91 C 0.3991(8) 0.4067(4) 0.6943(8) 0.048(4) Uiso 1 1 d D . .
H91 H 0.4465 0.3917 0.7290 0.058 Uiso 1 1 calc R . .
C92 C 0.4149(8) 0.4528(4) 0.6927(7) 0.050(4) Uiso 1 1 d D . .
H92A H 0.3684 0.4686 0.6581 0.060 Uiso 1 1 calc R . .
H92B H 0.4647 0.4579 0.6704 0.060 Uiso 1 1 calc R . .
C93 C 0.4266(9) 0.4719(5) 0.7679(8) 0.069(5) Uiso 1 1 d D B .
H93A H 0.3745 0.4699 0.7872 0.082 Uiso 1 1 calc R . .
H93B H 0.4681 0.4532 0.8037 0.082 Uiso 1 1 calc R . .
C98 C 0.3285(8) 0.3973(4) 0.7255(8) 0.046(4) Uiso 1 1 d . . .
C99 C 0.2593(7) 0.4141(4) 0.6926(8) 0.044(4) Uiso 1 1 d . . .
H99 H 0.2573 0.4341 0.6464 0.053 Uiso 1 1 calc R . .
C100 C 0.1940(7) 0.4066(4) 0.7159(7) 0.038(4) Uiso 1 1 d . . .
C101 C 0.1198(7) 0.4242(4) 0.6755(7) 0.037(4) Uiso 1 1 d . . .
H101 H 0.0767 0.4151 0.7048 0.045 Uiso 1 1 calc R . .
C102 C 0.1214(8) 0.4723(5) 0.6726(8) 0.057(5) Uiso 1 1 d . . .
H10A H 0.0685 0.4837 0.6418 0.068 Uiso 1 1 calc R . .
H10B H 0.1655 0.4823 0.6453 0.068 Uiso 1 1 calc R . .
C103 C 0.1351(9) 0.4923(5) 0.7494(8) 0.062(5) Uiso 1 1 d . . .
H10C H 0.0914 0.4820 0.7769 0.075 Uiso 1 1 calc R . .
H10D H 0.1883 0.4811 0.7800 0.075 Uiso 1 1 calc R . .
C104 C 0.1361(10) 0.5414(6) 0.7466(11) 0.094(6) Uiso 1 1 d . . .
H10E H 0.0850 0.5523 0.7117 0.113 Uiso 1 1 calc R . .
H10F H 0.1366 0.5537 0.8001 0.113 Uiso 1 1 calc R . .
C105 C 0.2037(11) 0.5593(7) 0.7191(12) 0.112(7) Uiso 1 1 d . . .
H10G H 0.2541 0.5451 0.7502 0.135 Uiso 1 1 calc R . .
H10H H 0.1994 0.5494 0.6637 0.135 Uiso 1 1 calc R . .
C106 C 0.2132(15) 0.6071(8) 0.7224(15) 0.154(10) Uiso 1 1 d . . .
H10I H 0.2201 0.6157 0.7787 0.185 Uiso 1 1 calc R . .
H10J H 0.1599 0.6203 0.6957 0.185 Uiso 1 1 calc R . .
C107 C 0.2737(14) 0.6317(8) 0.6931(14) 0.150(10) Uiso 1 1 d . . .
H10K H 0.2613 0.6307 0.6348 0.225 Uiso 1 1 calc R . .
H10L H 0.3280 0.6173 0.7129 0.225 Uiso 1 1 calc R . .
H10M H 0.2745 0.6643 0.7110 0.225 Uiso 1 1 calc R . .
C108 C 0.1022(7) 0.4025(4) 0.6021(7) 0.036(4) Uiso 1 1 d . . .
C109 C 0.0956(7) 0.4278(4) 0.5387(7) 0.036(4) Uiso 1 1 d . . .
H109 H 0.0984 0.4617 0.5419 0.043 Uiso 1 1 calc R . .
C110 C 0.0852(7) 0.4069(5) 0.4721(8) 0.043(4) Uiso 1 1 d . . .
C111 C 0.0856(8) 0.4326(4) 0.4010(8) 0.048(4) Uiso 1 1 d . . .
H111 H 0.0338 0.4253 0.3638 0.057 Uiso 1 1 calc R . .
C112 C 0.0884(8) 0.4794(4) 0.4106(7) 0.050(4) Uiso 1 1 d D . .
H11A H 0.1399 0.4881 0.4470 0.060 Uiso 1 1 calc R . .
H11B H 0.0417 0.4896 0.4343 0.060 Uiso 1 1 calc R . .
C113 C 0.0846(8) 0.5015(4) 0.3378(7) 0.057(5) Uiso 1 1 d D B .
H11C H 0.1279 0.4885 0.3122 0.068 Uiso 1 1 calc R . .
H11D H 0.0309 0.4945 0.3035 0.068 Uiso 1 1 calc R . .
C114 C 0.0943(10) 0.5492(5) 0.3434(10) 0.081(6) Uiso 1 1 d D . .
H11E H 0.1362 0.5554 0.3914 0.097 Uiso 0.406(17) 1 calc PR B 1
H11F H 0.0419 0.5621 0.3531 0.097 Uiso 0.406(17) 1 calc PR B 1
H11G H 0.0540 0.5624 0.3725 0.097 Uiso 0.594(17) 1 calc PR B 2
H11H H 0.1501 0.5567 0.3729 0.097 Uiso 0.594(17) 1 calc PR B 2
C115 C 0.0829(18) 0.5687(13) 0.2688(15) 0.110(11) Uiso 0.594(17) 1 d PD B 2
H11I H 0.0747 0.6026 0.2715 0.133 Uiso 0.594(17) 1 calc PR B 2
H11J H 0.0344 0.5549 0.2338 0.133 Uiso 0.594(17) 1 calc PR B 2
C116 C 0.1540(17) 0.5588(11) 0.2413(19) 0.089(11) Uiso 0.594(17) 1 d PD B 2
H11K H 0.2029 0.5682 0.2808 0.106 Uiso 0.594(17) 1 calc PR B 2
H11L H 0.1577 0.5251 0.2314 0.106 Uiso 0.594(17) 1 calc PR B 2
C217 C 0.095(2) 0.5702(13) 0.134(2) 0.061(13) Uiso 0.406(17) 1 d PD B 1
H21C H 0.0454 0.5625 0.0940 0.092 Uiso 0.406(17) 1 calc PR B 1
H21D H 0.1428 0.5533 0.1222 0.092 Uiso 0.406(17) 1 calc PR B 1
H21E H 0.1051 0.6040 0.1333 0.092 Uiso 0.406(17) 1 calc PR B 1
C118 C 0.1478(8) 0.4157(4) 0.3695(8) 0.045(4) Uiso 1 1 d . . .
C119 C 0.2224(7) 0.4209(4) 0.4017(8) 0.041(4) Uiso 1 1 d . . .
H119 H 0.2341 0.4396 0.4500 0.049 Uiso 1 1 calc R . .
C120 C 0.2842(7) 0.4041(4) 0.3769(8) 0.042(4) Uiso 1 1 d . . .
C121 C 0.3632(8) 0.4119(5) 0.4193(8) 0.051(4) Uiso 1 1 d . . .
H121 H 0.4021 0.3983 0.3889 0.061 Uiso 1 1 calc R . .
C122 C 0.3797(8) 0.4582(4) 0.4273(8) 0.046(4) Uiso 1 1 d . . .
H12A H 0.3417 0.4725 0.4578 0.055 Uiso 1 1 calc R . .
H12B H 0.4363 0.4625 0.4576 0.055 Uiso 1 1 calc R . .
C123 C 0.3723(8) 0.4804(4) 0.3572(8) 0.050(4) Uiso 1 1 d . . .
H12C H 0.3182 0.4727 0.3241 0.060 Uiso 1 1 calc R . .
H12D H 0.4152 0.4689 0.3297 0.060 Uiso 1 1 calc R . .
C124 C 0.3791(9) 0.5283(5) 0.3644(8) 0.058(5) Uiso 1 1 d . . .
H12E H 0.4343 0.5361 0.3949 0.069 Uiso 1 1 calc R . .
H12F H 0.3380 0.5397 0.3942 0.069 Uiso 1 1 calc R . .
C125 C 0.3672(9) 0.5507(5) 0.2916(9) 0.069(5) Uiso 1 1 d . . .
H12G H 0.4098 0.5404 0.2625 0.083 Uiso 1 1 calc R . .
H12H H 0.3129 0.5421 0.2601 0.083 Uiso 1 1 calc R . .
C126 C 0.3712(11) 0.5980(6) 0.3002(10) 0.094(6) Uiso 1 1 d . . .
H12I H 0.4254 0.6065 0.3322 0.113 Uiso 1 1 calc R . .
H12J H 0.3286 0.6081 0.3293 0.113 Uiso 1 1 calc R . .
C127 C 0.3600(14) 0.6214(8) 0.2287(14) 0.148(9) Uiso 1 1 d . . .
H12K H 0.3883 0.6044 0.1920 0.222 Uiso 1 1 calc R . .
H12L H 0.3832 0.6530 0.2373 0.222 Uiso 1 1 calc R . .
H12M H 0.3006 0.6234 0.2058 0.222 Uiso 1 1 calc R . .
N133 N 0.7463(8) 0.5017(5) 0.4455(8) 0.083(5) Uiso 1 1 d . . .
C131 C 0.6708(14) 0.4363(8) 0.4510(14) 0.147(9) Uiso 1 1 d . . .
H13A H 0.6506 0.4237 0.3975 0.221 Uiso 1 1 calc R . .
H13B H 0.6235 0.4443 0.4754 0.221 Uiso 1 1 calc R . .
H13C H 0.7052 0.4128 0.4838 0.221 Uiso 1 1 calc R . .
C132 C 0.7156(11) 0.4745(7) 0.4461(10) 0.080(6) Uiso 1 1 d . . .
N136 N 0.5468(8) 0.3712(5) 0.4742(9) 0.082(5) Uiso 1 1 d . . .
C134 C 0.5882(11) 0.3175(6) 0.5672(11) 0.102(7) Uiso 1 1 d . . .
H13D H 0.5578 0.2880 0.5555 0.153 Uiso 1 1 calc R . .
H13E H 0.5794 0.3299 0.6184 0.153 Uiso 1 1 calc R . .
H13F H 0.6475 0.3120 0.5701 0.153 Uiso 1 1 calc R . .
C135 C 0.5594(8) 0.3500(5) 0.5068(9) 0.041(4) Uiso 1 1 d . . .
C117 C 0.151(3) 0.5832(15) 0.172(3) 0.155(18) Uiso 0.594(17) 1 d P B 2
H11M H 0.1255 0.5637 0.1268 0.232 Uiso 0.594(17) 1 calc PR B 2
H11N H 0.2071 0.5919 0.1668 0.232 Uiso 0.594(17) 1 calc PR B 2
H11O H 0.1175 0.6116 0.1731 0.232 Uiso 0.594(17) 1 calc PR B 2
C216 C 0.082(4) 0.5574(19) 0.209(2) 0.14(2) Uiso 0.406(17) 1 d PD B 1
H21F H 0.0957 0.5239 0.2127 0.166 Uiso 0.406(17) 1 calc PR B 1
H21G H 0.0221 0.5594 0.2047 0.166 Uiso 0.406(17) 1 calc PR B 1
C94 C 0.4521(15) 0.5174(6) 0.7711(14) 0.161(10) Uiso 1 1 d D . .
H94A H 0.4088 0.5349 0.7353 0.193 Uiso 0.594(17) 1 calc PR B 1
H94B H 0.5015 0.5183 0.7470 0.193 Uiso 0.594(17) 1 calc PR B 1
H94C H 0.4478 0.5287 0.8242 0.193 Uiso 0.406(17) 1 calc PR B 2
H94D H 0.5115 0.5165 0.7701 0.193 Uiso 0.406(17) 1 calc PR B 2
C96 C 0.4758(17) 0.5908(8) 0.8392(14) 0.085(11) Uiso 0.594(17) 1 d PD B 1
H96A H 0.4203 0.6047 0.8301 0.103 Uiso 0.594(17) 1 calc PR B 1
H96B H 0.5041 0.6012 0.7969 0.103 Uiso 0.594(17) 1 calc PR B 1
C95 C 0.471(3) 0.5430(9) 0.8406(17) 0.159(18) Uiso 0.594(17) 1 d PD B 1
H95A H 0.4298 0.5349 0.8726 0.191 Uiso 0.594(17) 1 calc PR B 1
H95B H 0.5247 0.5316 0.8699 0.191 Uiso 0.594(17) 1 calc PR B 1
C97 C 0.5228(16) 0.6040(9) 0.9166(14) 0.090(11) Uiso 0.594(17) 1 d PD B 1
H97A H 0.5341 0.6377 0.9173 0.135 Uiso 0.594(17) 1 calc PR B 1
H97B H 0.5753 0.5867 0.9274 0.135 Uiso 0.594(17) 1 calc PR B 1
H97C H 0.4907 0.5965 0.9575 0.135 Uiso 0.594(17) 1 calc PR B 1
C196 C 0.471(2) 0.5902(9) 0.7418(19) 0.053(12) Uiso 0.406(17) 1 d PD B 2
H19A H 0.4417 0.6143 0.7666 0.063 Uiso 0.406(17) 1 calc PR B 2
H19B H 0.5211 0.5810 0.7795 0.063 Uiso 0.406(17) 1 calc PR B 2
C195 C 0.420(3) 0.5519(12) 0.720(3) 0.19(3) Uiso 0.406(17) 1 d PD B 2
H19C H 0.3628 0.5589 0.7246 0.230 Uiso 0.406(17) 1 calc PR B 2
H19D H 0.4204 0.5428 0.6648 0.230 Uiso 0.406(17) 1 calc PR B 2
C197 C 0.490(10) 0.606(5) 0.672(4) 0.59(14) Uiso 0.406(17) 1 d PD B 2
H19E H 0.5284 0.6329 0.6835 0.887 Uiso 0.406(17) 1 calc PR B 2
H19F H 0.4392 0.6167 0.6359 0.887 Uiso 0.406(17) 1 calc PR B 2
H19G H 0.5161 0.5813 0.6465 0.887 Uiso 0.406(17) 1 calc PR B 2

loop_
_atom_type_symbol
_atom_type_description
_atom_type_scat_dispersion_real
_atom_type_scat_dispersion_imag
_atom_type_scat_source
C C 0.0181 0.0091 'International Tables Vol C Tables 4.2.6.8 and 6.1.1.4'
H H 0.0000 0.0000 'International Tables Vol C Tables 4.2.6.8 and 6.1.1.4'
Cl Cl 0.3639 0.7018 'International Tables Vol C Tables 4.2.6.8 and 6.1.1.4'
N N 0.0311 0.0180 'International Tables Vol C Tables 4.2.6.8 and 6.1.1.4'
O O 0.0492 0.0322 'International Tables Vol C Tables 4.2.6.8 and 6.1.1.4'

loop_
_geom_angle_atom_site_label_1
_geom_angle_atom_site_label_2
_geom_angle_atom_site_label_3
_geom_angle
Cl13 C137 Cl1 112.1(19)
Cl13 C137 H13G 109.2
Cl1 C137 H13G 109.2
Cl13 C137 H13H 109.2
Cl1 C137 H13H 109.2
H13G C137 H13H 107.9
Cl2A C1 Cl1A 109.3(12)
Cl2A C1 H1A 109.8
Cl1A C1 H1A 109.8
Cl2A C1 H1B 109.8
Cl1A C1 H1B 109.8
H1A C1 H1B 108.3
C2 O1 C87 117.7(10)
C13 O14 C15 124.8(12)
C19 O18 C17 123.3(11)
C40 O41 C42 118.1(10)
C46 O45 C44 116.0(10)
C57 O58 C59 121.1(11)
C63 O62 C61 123.6(11)
C83 O84 C85 119.7(10)
C19 N20 C21 118.0(12)
C23 N24 C25 114.0(12)
C32 N33 C34 117.3(13)
C40 N39 C38 118.9(13)
C63 N64 C65 118.4(13)
C67 N68 C69 115.1(12)
C78 N77 C76 117.3(13)
C83 N82 C82 115.1(13)
C13 C2 O1 121.4(13)
C13 C2 C3 121.9(14)
O1 C2 C3 116.5(13)
O4 C3 C2 121.0(14)
O4 C3 C5 118.1(14)
C2 C3 C5 120.8(15)
C6 C5 C10 121.8(15)
C6 C5 C3 122.0(15)
C10 C5 C3 116.2(14)
C5 C6 C7 119.2(15)
C5 C6 H6 120.4
C7 C6 H6 120.4
C8 C7 C6 121.9(15)
C8 C7 H7 119.0
C6 C7 H7 119.0
C7 C8 C9 118.6(16)
C7 C8 H8 120.7
C9 C8 H8 120.7
C8 C9 C10 122.0(15)
C8 C9 H9 119.0
C10 C9 H9 119.0
C11 C10 C9 123.5(14)
C11 C10 C5 120.0(14)
C9 C10 C5 116.3(14)
O12 C11 C10 120.4(14)
O12 C11 C13 116.8(14)
C10 C11 C13 122.7(15)
O14 C13 C2 130.0(14)
O14 C13 C11 112.9(13)
C2 C13 C11 117.1(14)
C114 C215 C216 112(3)
C114 C215 H21A 109.3
C216 C215 H21A 109.3
C114 C215 H21B 109.3
C216 C215 H21B 109.3
H21A C215 H21B 107.9
C16 C15 O14 116.9(13)
C16 C15 C120 123.9(14)
O14 C15 C120 119.0(12)
C15 C16 C17 119.2(14)
C15 C16 H16 120.4
C17 C16 H16 120.4
C16 C17 O18 118.0(13)
C16 C17 C118 122.6(14)
O18 C17 C118 119.4(13)
N20 C19 O18 114.7(13)
N20 C19 C40 118.4(13)
O18 C19 C40 126.5(13)
N20 C21 C38 123.3(12)
N20 C21 C22 118.0(12)
C38 C21 C22 118.5(12)
C29 C22 C21 119.1(13)
C29 C22 C23 118.8(13)
C21 C22 C23 121.8(12)
C28 C23 N24 126.3(14)
C28 C23 C22 120.4(13)
N24 C23 C22 113.1(12)
C26 C25 N24 121.4(14)
C26 C25 H25 119.3
N24 C25 H25 119.3
C25 C26 C27 127.4(16)
C25 C26 H26 116.3
C27 C26 H26 116.3
C26 C27 C28 114.3(14)
C26 C27 H27 122.8
C28 C27 H27 122.8
C23 C28 C27 116.6(14)
C23 C28 H28 121.7
C27 C28 H28 121.7
C22 C29 C30 120.4(14)
C22 C29 H29 119.8
C30 C29 H29 119.8
C31 C30 C29 121.7(14)
C31 C30 H30 119.1
C29 C30 H30 119.1
C38 C31 C30 116.0(13)
C38 C31 C32 127.7(13)
C30 C31 C32 116.0(13)
N33 C32 C37 122.9(14)
N33 C32 C31 114.0(13)
C37 C32 C31 123.1(14)
N33 C34 C35 123.0(15)
N33 C34 H34 118.5
C35 C34 H34 118.5
C36 C35 C34 119.4(17)
C36 C35 H35 120.3
C34 C35 H35 120.3
C35 C36 C37 119.0(15)
C35 C36 H36 120.5
C37 C36 H36 120.5
C36 C37 C32 118.1(15)
C36 C37 H37 120.9
C32 C37 H37 120.9
C31 C38 N39 119.4(13)
C31 C38 C21 123.4(13)
N39 C38 C21 117.0(12)
N39 C40 O41 120.3(13)
N39 C40 C19 124.3(14)
O41 C40 C19 114.5(12)
C110 C42 O41 121.5(13)
C110 C42 C43 124.2(14)
O41 C42 C43 113.9(13)
C42 C43 C44 113.8(13)
C42 C43 H43 123.1
C44 C43 H43 123.1
C108 C44 O45 121.2(13)
C108 C44 C43 124.1(14)
O45 C44 C43 113.3(12)
C57 C46 O45 120.2(12)
C57 C46 C47 121.1(14)
O45 C46 C47 118.6(13)
O48 C47 C46 120.5(15)
O48 C47 C49 117.1(15)
C46 C47 C49 122.4(15)
C50 C49 C54 115.5(13)
C50 C49 C47 124.3(15)
C54 C49 C47 120.0(14)
C51 C50 C49 122.2(15)
C51 C50 H50 118.9
C49 C50 H50 118.9
C52 C51 C50 117.2(15)
C52 C51 H51 121.4
C50 C51 H51 121.4
C53 C52 C51 125.2(15)
C53 C52 H52 117.4
C51 C52 H52 117.4
C52 C53 C54 114.6(14)
C52 C53 H53 122.7
C54 C53 H53 122.7
C53 C54 C49 125.3(13)
C53 C54 C55 117.9(13)
C49 C54 C55 116.8(13)
O56 C55 C54 122.0(13)
O56 C55 C57 117.5(13)
C54 C55 C57 120.4(13)
O58 C57 C46 129.3(13)
O58 C57 C55 111.5(12)
C46 C57 C55 119.2(13)
C100 C59 C60 124.2(13)
C100 C59 O58 123.2(12)
C60 C59 O58 112.2(12)
C59 C60 C61 114.2(14)
C59 C60 H60 122.9
C61 C60 H60 122.9
C98 C61 C60 125.6(14)
C98 C61 O62 122.5(13)
C60 C61 O62 110.8(13)
N64 C63 O62 110.6(13)
N64 C63 C83 122.1(14)
O62 C63 C83 126.6(13)
C66 C65 N64 119.6(14)
C66 C65 C82 122.2(14)
N64 C65 C82 117.9(13)
C73 C66 C65 119.1(15)
C73 C66 C67 120.1(13)
C65 C66 C67 120.7(14)
C72 C67 N68 129.2(14)
C72 C67 C66 120.1(13)
N68 C67 C66 110.5(12)
C70 C69 N68 121.6(14)
C70 C69 H69 119.2
N68 C69 H69 119.2
C69 C70 C71 120.8(16)
C69 C70 H70 119.6
C71 C70 H70 119.6
C70 C71 C72 114.2(15)
C70 C71 H71 122.9
C72 C71 H71 122.9
C67 C72 C71 118.8(14)
C67 C72 H72 120.6
C71 C72 H72 120.6
C66 C73 C74 120.5(13)
C66 C73 H73 119.7
C74 C73 H73 119.7
C75 C74 C73 121.9(13)
C75 C74 H74 119.1
C73 C74 H74 119.1
C74 C75 C82 117.9(13)
C74 C75 C76 118.0(13)
C82 C75 C76 124.0(13)
N77 C76 C81 122.9(14)
N77 C76 C75 112.6(13)
C81 C76 C75 124.5(13)
N77 C78 C79 123.3(16)
N77 C78 H78 118.3
C79 C78 H78 118.3
C80 C79 C78 119.4(16)
C80 C79 H79 120.3
C78 C79 H79 120.3
C79 C80 C81 119.3(15)
C79 C80 H80 120.3
C81 C80 H80 120.3
C76 C81 C80 117.7(14)
C76 C81 H81 121.1
C80 C81 H81 121.1
N82 C82 C75 120.3(13)
N82 C82 C65 121.3(13)
C75 C82 C65 118.3(13)
N82 C83 O84 117.3(13)
N82 C83 C63 124.6(14)
O84 C83 C63 118.0(13)
C90 C85 C86 127.3(15)
C90 C85 O84 117.6(13)
C86 C85 O84 114.5(13)
C85 C86 C87 111.6(13)
C85 C86 H86 124.2
C87 C86 H86 124.2
C88 C87 C86 126.6(14)
C88 C87 O1 118.8(13)
C86 C87 O1 113.9(12)
C87 C88 C89 116.7(13)
C87 C88 C121 124.7(13)
C89 C88 C121 118.5(13)
C90 C89 C88 120.9(14)
C90 C89 H89 119.5
C88 C89 H89 119.5
C85 C90 C89 116.5(15)
C85 C90 C91 119.5(14)
C89 C90 C91 123.9(14)
C92 C91 C98 112.0(12)
C92 C91 C90 113.6(12)
C98 C91 C90 107.6(11)
C92 C91 H91 107.8
C98 C91 H91 107.8
C90 C91 H91 107.8
C91 C92 C93 111.1(12)
C91 C92 H92A 109.4
C93 C92 H92A 109.4
C91 C92 H92B 109.4
C93 C92 H92B 109.4
H92A C92 H92B 108.0
C94 C93 C92 113.6(15)
C94 C93 H93A 108.9
C92 C93 H93A 108.9
C94 C93 H93B 108.9
C92 C93 H93B 108.9
H93A C93 H93B 107.7
C61 C98 C99 115.3(14)
C61 C98 C91 124.3(13)
C99 C98 C91 120.0(13)
C100 C99 C98 123.7(14)
C100 C99 H99 118.2
C98 C99 H99 118.2
C59 C100 C99 116.6(13)
C59 C100 C101 121.9(12)
C99 C100 C101 121.1(13)
C102 C101 C100 111.2(11)
C102 C101 C108 114.8(12)
C100 C101 C108 107.5(11)
C102 C101 H101 107.7
C100 C101 H101 107.7
C108 C101 H101 107.7
C101 C102 C103 111.9(12)
C101 C102 H10A 109.2
C103 C102 H10A 109.2
C101 C102 H10B 109.2
C103 C102 H10B 109.2
H10A C102 H10B 107.9
C104 C103 C102 112.0(13)
C104 C103 H10C 109.2
C102 C103 H10C 109.2
C104 C103 H10D 109.2
C102 C103 H10D 109.2
H10C C103 H10D 107.9
C105 C104 C103 113.2(16)
C105 C104 H10E 108.9
C103 C104 H10E 108.9
C105 C104 H10F 108.9
C103 C104 H10F 108.9
H10E C104 H10F 107.8
C106 C105 C104 116.4(19)
C106 C105 H10G 108.2
C104 C105 H10G 108.2
C106 C105 H10H 108.2
C104 C105 H10H 108.2
H10G C105 H10H 107.3
C105 C106 C107 125(2)
C105 C106 H10I 106.1
C107 C106 H10I 106.1
C105 C106 H10J 106.1
C107 C106 H10J 106.1
H10I C106 H10J 106.3
C106 C107 H10K 109.5
C106 C107 H10L 109.5
H10K C107 H10L 109.5
C106 C107 H10M 109.5
H10K C107 H10M 109.5
H10L C107 H10M 109.5
C44 C108 C109 120.0(13)
C44 C108 C101 120.9(13)
C109 C108 C101 118.8(12)
C110 C109 C108 117.9(13)
C110 C109 H109 121.1
C108 C109 H109 121.1
C42 C110 C109 119.7(14)
C42 C110 C111 119.2(13)
C109 C110 C111 120.2(13)
C118 C111 C112 113.5(12)
C118 C111 C110 106.8(12)
C112 C111 C110 114.5(12)
C118 C111 H111 107.2
C112 C111 H111 107.2
C110 C111 H111 107.2
C111 C112 C113 110.2(11)
C111 C112 H11A 109.6
C113 C112 H11A 109.6
C111 C112 H11B 109.6
C113 C112 H11B 109.6
H11A C112 H11B 108.1
C114 C113 C112 113.9(13)
C114 C113 H11C 108.8
C112 C113 H11C 108.8
C114 C113 H11D 108.8
C112 C113 H11D 108.8
H11C C113 H11D 107.7
C115 C114 C113 110(2)
C115 C114 C215 25(2)
C113 C114 C215 122(2)
C115 C114 H11E 130.9
C113 C114 H11E 106.8
C215 C114 H11E 106.8
C115 C114 H11F 92.5
C113 C114 H11F 106.8
C215 C114 H11F 106.8
H11E C114 H11F 106.6
C115 C114 H11G 109.6
C113 C114 H11G 109.6
C215 C114 H11G 118.1
H11E C114 H11G 86.4
H11F C114 H11G 20.7
C115 C114 H11H 109.6
C113 C114 H11H 109.6
C215 C114 H11H 85.1
H11E C114 H11H 25.2
H11F C114 H11H 126.5
H11G C114 H11H 108.1
C114 C115 C116 105(2)
C114 C115 H11I 110.7
C116 C115 H11I 110.7
C114 C115 H11J 110.7
C116 C115 H11J 110.7
H11I C115 H11J 108.8
C117 C116 C115 108(3)
C117 C116 H11K 110.2
C115 C116 H11K 110.2
C117 C116 H11L 110.2
C115 C116 H11L 110.2
H11K C116 H11L 108.5
C119 C118 C17 114.4(13)
C119 C118 C111 122.7(13)
C17 C118 C111 122.9(13)
C118 C119 C120 125.9(14)
C118 C119 H119 117.0
C120 C119 H119 117.0
C119 C120 C15 113.9(12)
C119 C120 C121 119.9(13)
C15 C120 C121 126.2(13)
C122 C121 C120 111.2(12)
C122 C121 C88 117.8(12)
C120 C121 C88 104.5(11)
C122 C121 H121 107.6
C120 C121 H121 107.6
C88 C121 H121 107.6
C123 C122 C121 113.0(12)
C123 C122 H12A 109.0
C121 C122 H12A 109.0
C123 C122 H12B 109.0
C121 C122 H12B 109.0
H12A C122 H12B 107.8
C122 C123 C124 113.5(12)
C122 C123 H12C 108.9
C124 C123 H12C 108.9
C122 C123 H12D 108.9
C124 C123 H12D 108.9
H12C C123 H12D 107.7
C123 C124 C125 112.8(13)
C123 C124 H12E 109.0
C125 C124 H12E 109.0
C123 C124 H12F 109.0
C125 C124 H12F 109.0
H12E C124 H12F 107.8
C126 C125 C124 111.6(14)
C126 C125 H12G 109.3
C124 C125 H12G 109.3
C126 C125 H12H 109.3
C124 C125 H12H 109.3
H12G C125 H12H 108.0
C125 C126 C127 113.0(17)
C125 C126 H12I 109.0
C127 C126 H12I 109.0
C125 C126 H12J 109.0
C127 C126 H12J 109.0
H12I C126 H12J 107.8
C126 C127 H12K 109.5
C126 C127 H12L 109.5
H12K C127 H12L 109.5
C126 C127 H12M 109.5
H12K C127 H12M 109.5
H12L C127 H12M 109.5
C132 C131 H13A 109.5
C132 C131 H13B 109.5
H13A C131 H13B 109.5
C132 C131 H13C 109.5
H13A C131 H13C 109.5
H13B C131 H13C 109.5
N133 C132 C131 177(2)
C135 C134 H13D 109.5
C135 C134 H13E 109.5
H13D C134 H13E 109.5
C135 C134 H13F 109.5
H13D C134 H13F 109.5
H13E C134 H13F 109.5
N136 C135 C134 173(2)
C116 C117 H11M 109.5
C116 C117 H11N 109.5
H11M C117 H11N 109.5
C116 C117 H11O 109.5
H11M C117 H11O 109.5
H11N C117 H11O 109.5
C217 C216 C215 130(4)
C217 C216 H21F 104.8
C215 C216 H21F 104.8
C217 C216 H21G 104.8
C215 C216 H21G 104.8
H21F C216 H21G 105.8
C195 C94 C93 126(2)
C195 C94 C95 100(3)
C93 C94 C95 124(2)
C195 C94 H94A 23.3
C93 C94 H94A 106.4
C95 C94 H94A 106.4
C195 C94 H94B 87.6
C93 C94 H94B 106.4
C95 C94 H94B 106.4
H94A C94 H94B 106.5
C195 C94 H94C 105.8
C93 C94 H94C 105.8
C95 C94 H94C 21.7
H94A C94 H94C 103.7
H94B C94 H94C 126.7
C195 C94 H94D 105.8
C93 C94 H94D 105.8
C95 C94 H94D 88.4
H94A C94 H94D 127.4
H94B C94 H94D 23.6
H94C C94 H94D 106.2
C95 C96 C97 105.5(18)
C95 C96 H96A 110.6
C97 C96 H96A 110.6
C95 C96 H96B 110.6
C97 C96 H96B 110.6
H96A C96 H96B 108.8
C96 C95 C94 121(2)
C96 C95 H95A 107.0
C94 C95 H95A 107.0
C96 C95 H95B 107.0
C94 C95 H95B 107.0
H95A C95 H95B 106.8
C197 C196 C195 105(3)
C197 C196 H19A 110.7
C195 C196 H19A 110.7
C197 C196 H19B 110.7
C195 C196 H19B 110.7
H19A C196 H19B 108.8
C94 C195 C196 105(2)
C94 C195 H19C 110.7
C196 C195 H19C 110.7
C94 C195 H19D 110.7
C196 C195 H19D 110.7
H19C C195 H19D 108.8
C196 C197 H19E 109.5
C196 C197 H19F 109.5
H19E C197 H19F 109.5
C196 C197 H19G 109.5
H19E C197 H19G 109.5
H19F C197 H19G 109.5

loop_
_geom_bond_atom_site_label_1
_geom_bond_atom_site_label_2
_geom_bond_distance
Cl1 C137 1.757(19)
Cl13 C137 1.743(19)
C137 H13G 1.0900
C137 H13H 1.0900
Cl1A C1 1.754(17)
Cl2A C1 1.748(18)
C1 H1A 1.0900
C1 H1B 1.0900
O1 C2 1.398(15)
O1 C87 1.447(15)
O4 C3 1.237(15)
O12 C11 1.271(16)
O14 C13 1.332(15)
O14 C15 1.416(15)
O18 C19 1.309(15)
O18 C17 1.419(16)
O41 C40 1.401(15)
O41 C42 1.421(15)
O45 C46 1.390(15)
O45 C44 1.424(15)
O48 C47 1.279(16)
O56 C55 1.244(15)
O58 C57 1.355(15)
O58 C59 1.428(15)
O62 C63 1.383(16)
O62 C61 1.469(15)
O84 C83 1.384(15)
O84 C85 1.478(16)
N20 C19 1.304(15)
N20 C21 1.375(15)
N24 C23 1.354(15)
N24 C25 1.385(16)
N33 C32 1.342(16)
N33 C34 1.358(17)
N39 C40 1.245(15)
N39 C38 1.410(15)
N64 C63 1.288(15)
N64 C65 1.399(16)
N68 C67 1.312(15)
N68 C69 1.394(16)
N77 C78 1.328(17)
N77 C76 1.380(17)
N82 C83 1.305(16)
N82 C82 1.390(15)
C2 C13 1.382(18)
C2 C3 1.429(18)
C3 C5 1.48(2)
C5 C6 1.375(18)
C5 C10 1.440(19)
C6 C7 1.414(19)
C6 H6 1.0800
C7 C8 1.383(19)
C7 H7 1.0800
C8 C9 1.401(18)
C8 H8 1.0800
C9 C10 1.430(19)
C9 H9 1.0800
C10 C11 1.409(18)
C11 C13 1.452(19)
C215 C114 1.53(2)
C215 C216 1.54(2)
C215 H21A 1.0900
C215 H21B 1.0900
C15 C16 1.338(16)
C15 C120 1.421(18)
C16 C17 1.394(18)
C16 H16 1.0800
C17 C118 1.420(18)
C19 C40 1.491(19)
C21 C38 1.419(17)
C21 C22 1.426(17)
C22 C29 1.347(17)
C22 C23 1.539(18)
C23 C28 1.308(17)
C25 C26 1.268(17)
C25 H25 1.0800
C26 C27 1.298(17)
C26 H26 1.0800
C27 C28 1.480(19)
C27 H27 1.0800
C28 H28 1.0800
C29 C30 1.453(19)
C29 H29 1.0800
C30 C31 1.389(17)
C30 H30 1.0800
C31 C38 1.385(17)
C31 C32 1.503(19)
C32 C37 1.402(18)
C34 C35 1.380(19)
C34 H34 1.0800
C35 C36 1.370(19)
C35 H35 1.0800
C36 C37 1.402(19)
C36 H36 1.0800
C37 H37 1.0800
C42 C110 1.323(17)
C42 C43 1.422(18)
C43 C44 1.426(18)
C43 H43 1.0800
C44 C108 1.304(16)
C46 C57 1.359(18)
C46 C47 1.398(18)
C47 C49 1.47(2)
C49 C50 1.420(18)
C49 C54 1.424(18)
C50 C51 1.408(19)
C50 H50 1.0800
C51 C52 1.402(18)
C51 H51 1.0800
C52 C53 1.391(18)
C52 H52 1.0800
C53 C54 1.405(18)
C53 H53 1.0800
C54 C55 1.475(18)
C55 C57 1.520(19)
C59 C100 1.349(17)
C59 C60 1.382(17)
C60 C61 1.416(18)
C60 H60 1.0800
C61 C98 1.315(17)
C63 C83 1.399(19)
C65 C66 1.389(18)
C65 C82 1.452(18)
C66 C73 1.373(18)
C66 C67 1.548(19)
C67 C72 1.300(16)
C69 C70 1.382(19)
C69 H69 1.0800
C70 C71 1.43(2)
C70 H70 1.0800
C71 C72 1.459(19)
C71 H71 1.0800
C72 H72 1.0800
C73 C74 1.422(17)
C73 H73 1.0800
C74 C75 1.417(17)
C74 H74 1.0800
C75 C82 1.419(18)
C75 C76 1.476(19)
C76 C81 1.402(17)
C78 C79 1.411(19)
C78 H78 1.0800
C79 C80 1.363(19)
C79 H79 1.0800
C80 C81 1.416(18)
C80 H80 1.0800
C81 H81 1.0800
C85 C90 1.357(18)
C85 C86 1.370(17)
C86 C87 1.413(17)
C86 H86 1.0800
C87 C88 1.304(17)
C88 C89 1.435(17)
C88 C121 1.557(19)
C89 C90 1.362(18)
C89 H89 1.0800
C90 C91 1.564(19)
C91 C92 1.495(14)
C91 C98 1.554(19)
C91 H91 1.0900
C92 C93 1.529(14)
C92 H92A 1.0900
C92 H92B 1.0900
C93 C94 1.517(16)
C93 H93A 1.0900
C93 H93B 1.0900
C98 C99 1.402(17)
C99 C100 1.376(17)
C99 H99 1.0800
C100 C101 1.528(17)
C101 C102 1.527(18)
C101 C108 1.535(17)
C101 H101 1.0900
C102 C103 1.57(2)
C102 H10A 1.0900
C102 H10B 1.0900
C103 C104 1.56(2)
C103 H10C 1.0900
C103 H10D 1.0900
C104 C105 1.54(2)
C104 H10E 1.0900
C104 H10F 1.0900
C105 C106 1.53(3)
C105 H10G 1.0900
C105 H10H 1.0900
C106 C107 1.54(3)
C106 H10I 1.0900
C106 H10J 1.0900
C107 H10K 1.0899
C107 H10L 1.0899
C107 H10M 1.0899
C108 C109 1.435(17)
C109 C110 1.411(17)
C109 H109 1.0800
C110 C111 1.583(19)
C111 C118 1.487(19)
C111 C112 1.495(18)
C111 H111 1.0900
C112 C113 1.544(14)
C112 H11A 1.0900
C112 H11B 1.0900
C113 C114 1.528(14)
C113 H11C 1.0900
C113 H11D 1.0900
C114 C115 1.524(18)
C114 H11E 1.0900
C114 H11F 1.0900
C114 H11G 1.0900
C114 H11H 1.0900
C115 C116 1.529(19)
C115 H11I 1.0900
C115 H11J 1.0900
C116 C117 1.52(5)
C116 H11K 1.0900
C116 H11L 1.0900
C217 C216 1.53(2)
C217 H21C 1.0899
C217 H21D 1.0899
C217 H21E 1.0899
C118 C119 1.392(17)
C119 C120 1.414(17)
C119 H119 1.0800
C120 C121 1.530(18)
C121 C122 1.503(18)
C121 H121 1.0900
C122 C123 1.491(18)
C122 H12A 1.0900
C122 H12B 1.0900
C123 C124 1.528(19)
C123 H12C 1.0900
C123 H12D 1.0900
C124 C125 1.53(2)
C124 H12E 1.0900
C124 H12F 1.0900
C125 C126 1.51(2)
C125 H12G 1.0900
C125 H12H 1.0900
C126 C127 1.53(3)
C126 H12I 1.0900
C126 H12J 1.0900
C127 H12K 1.0899
C127 H12L 1.0899
C127 H12M 1.0899
N133 C132 1.03(2)
C131 C132 1.48(3)
C131 H13A 1.0899
C131 H13B 1.0899
C131 H13C 1.0899
N136 C135 0.914(17)
C134 C135 1.56(2)
C134 H13D 1.0899
C134 H13E 1.0899
C134 H13F 1.0899
C117 H11M 1.0899
C117 H11N 1.0899
C117 H11O 1.0899
C216 H21F 1.0900
C216 H21G 1.0900
C94 C195 1.51(2)
C94 C95 1.534(18)
C94 H94A 1.0900
C94 H94B 1.0900
C94 H94C 1.0900
C94 H94D 1.0900
C96 C95 1.519(14)
C96 C97 1.608(18)
C96 H96A 1.0900
C96 H96B 1.0900
C95 H95A 1.0900
C95 H95B 1.0900
C97 H97A 1.0899
C97 H97B 1.0899
C97 H97C 1.0899
C196 C197 1.53(2)
C196 C195 1.54(2)
C196 H19A 1.0900
C196 H19B 1.0900
C195 H19C 1.0900
C195 H19D 1.0900
C197 H19E 1.0900
C197 H19F 1.0900
C197 H19G 1.0900

loop_
_geom_torsion_atom_site_label_1
_geom_torsion_atom_site_label_2
_geom_torsion_atom_site_label_3
_geom_torsion_atom_site_label_4
_geom_torsion
C87 O1 C2 C13 -116.0(14)
C87 O1 C2 C3 69.9(15)
C13 C2 C3 O4 -172.3(14)
O1 C2 C3 O4 2(2)
C13 C2 C3 C5 7(2)
O1 C2 C3 C5 -179.0(12)
O4 C3 C5 C6 -10(2)
C2 C3 C5 C6 170.8(14)
O4 C3 C5 C10 171.5(13)
C2 C3 C5 C10 -8(2)
C10 C5 C6 C7 -2(2)
C3 C5 C6 C7 179.5(14)
C5 C6 C7 C8 -1(2)
C6 C7 C8 C9 0(2)
C7 C8 C9 C10 3(2)
C8 C9 C10 C11 179.1(14)
C8 C9 C10 C5 -5(2)
C6 C5 C10 C11 -179.4(14)
C3 C5 C10 C11 -1(2)
C6 C5 C10 C9 5(2)
C3 C5 C10 C9 -176.5(12)
C9 C10 C11 O12 2(2)
C5 C10 C11 O12 -172.9(14)
C9 C10 C11 C13 -174.0(13)
C5 C10 C11 C13 11(2)
C15 O14 C13 C2 -2(2)
C15 O14 C13 C11 178.0(11)
O1 C2 C13 O14 8(2)
C3 C2 C13 O14 -177.8(14)
O1 C2 C13 C11 -171.2(12)
C3 C2 C13 C11 3(2)
O12 C11 C13 O14 -7.8(18)
C10 C11 C13 O14 168.7(13)
O12 C11 C13 C2 171.9(13)
C10 C11 C13 C2 -12(2)
C13 O14 C15 C16 -122.0(14)
C13 O14 C15 C120 63.3(18)
O14 C15 C16 C17 -176.5(13)
C120 C15 C16 C17 -2(2)
C15 C16 C17 O18 -179.7(12)
C15 C16 C17 C118 1(2)
C19 O18 C17 C16 98.1(17)
C19 O18 C17 C118 -83.1(17)
C21 N20 C19 O18 -177.4(11)
C21 N20 C19 C40 -3.4(19)
C17 O18 C19 N20 -161.4(12)
C17 O18 C19 C40 25(2)
C19 N20 C21 C38 1.1(19)
C19 N20 C21 C22 -174.6(12)
N20 C21 C22 C29 173.7(12)
C38 C21 C22 C29 -2.2(19)
N20 C21 C22 C23 0.2(19)
C38 C21 C22 C23 -175.7(12)
C25 N24 C23 C28 -2(2)
C25 N24 C23 C22 173.0(11)
C29 C22 C23 C28 139.7(14)
C21 C22 C23 C28 -46.7(19)
C29 C22 C23 N24 -35.3(17)
C21 C22 C23 N24 138.3(13)
C23 N24 C25 C26 0.8(19)
N24 C25 C26 C27 2(2)
C25 C26 C27 C28 -4(2)
N24 C23 C28 C27 0(2)
C22 C23 C28 C27 -174.3(11)
C26 C27 C28 C23 2.5(19)
C21 C22 C29 C30 8(2)
C23 C22 C29 C30 -178.2(12)
C22 C29 C30 C31 -6(2)
C29 C30 C31 C38 -3(2)
C29 C30 C31 C32 -176.5(13)
C34 N33 C32 C37 -6(2)
C34 N33 C32 C31 175.3(13)
C38 C31 C32 N33 158.3(14)
C30 C31 C32 N33 -28.6(18)
C38 C31 C32 C37 -20(2)
C30 C31 C32 C37 152.8(14)
C32 N33 C34 C35 6(2)
N33 C34 C35 C36 -5(3)
C34 C35 C36 C37 3(2)
C35 C36 C37 C32 -4(2)
N33 C32 C37 C36 5(2)
C31 C32 C37 C36 -176.3(13)
C30 C31 C38 N39 -175.7(12)
C32 C31 C38 N39 -3(2)
C30 C31 C38 C21 9(2)
C32 C31 C38 C21 -178.2(13)
C40 N39 C38 C31 -178.4(13)
C40 N39 C38 C21 -2.6(19)
N20 C21 C38 C31 177.7(13)
C22 C21 C38 C31 -7(2)
N20 C21 C38 N39 2(2)
C22 C21 C38 N39 177.8(11)
C38 N39 C40 O41 -167.9(11)
C38 N39 C40 C19 0(2)
C42 O41 C40 N39 -71.4(17)
C42 O41 C40 C19 119.3(13)
N20 C19 C40 N39 3(2)
O18 C19 C40 N39 176.1(14)
N20 C19 C40 O41 171.7(12)
O18 C19 C40 O41 -15(2)
C40 O41 C42 C110 -84.5(16)
C40 O41 C42 C43 102.7(14)
C110 C42 C43 C44 1(2)
O41 C42 C43 C44 173.8(11)
C46 O45 C44 C108 76.4(16)
C46 O45 C44 C43 -116.3(12)
C42 C43 C44 C108 -5(2)
C42 C43 C44 O45 -172.2(11)
C44 O45 C46 C57 -114.9(14)
C44 O45 C46 C47 69.9(16)
C57 C46 C47 O48 -177.8(14)
O45 C46 C47 O48 -3(2)
C57 C46 C47 C49 0(2)
O45 C46 C47 C49 174.9(13)
O48 C47 C49 C50 -1(2)
C46 C47 C49 C50 -179.0(14)
O48 C47 C49 C54 173.8(13)
C46 C47 C49 C54 -4(2)
C54 C49 C50 C51 4(2)
C47 C49 C50 C51 178.9(14)
C49 C50 C51 C52 -3(2)
C50 C51 C52 C53 1(2)
C51 C52 C53 C54 0(2)
C52 C53 C54 C49 1(2)
C52 C53 C54 C55 177.4(13)
C50 C49 C54 C53 -3(2)
C47 C49 C54 C53 -178.4(13)
C50 C49 C54 C55 -179.0(12)
C47 C49 C54 C55 5(2)
C53 C54 C55 O56 3(2)
C49 C54 C55 O56 179.9(13)
C53 C54 C55 C57 -179.9(12)
C49 C54 C55 C57 -3.5(19)
C59 O58 C57 C46 -3(2)
C59 O58 C57 C55 176.3(11)
O45 C46 C57 O58 6(2)
C47 C46 C57 O58 -179.0(13)
O45 C46 C57 C55 -172.8(11)
C47 C46 C57 C55 2(2)
O56 C55 C57 O58 -2.5(18)
C54 C55 C57 O58 -179.3(12)
O56 C55 C57 C46 176.4(13)
C54 C55 C57 C46 0(2)
C57 O58 C59 C100 70.1(17)
C57 O58 C59 C60 -116.8(13)
C100 C59 C60 C61 -5(2)
O58 C59 C60 C61 -177.5(12)
C59 C60 C61 C98 6(2)
C59 C60 C61 O62 174.6(11)
C63 O62 C61 C98 -63.6(19)
C63 O62 C61 C60 127.4(14)
C65 N64 C63 O62 176.3(11)
C65 N64 C63 C83 5(2)
C61 O62 C63 N64 179.4(11)
C61 O62 C63 C83 -10(2)
C63 N64 C65 C66 -175.9(13)
C63 N64 C65 C82 -1.0(19)
N64 C65 C66 C73 176.6(13)
C82 C65 C66 C73 2(2)
N64 C65 C66 C67 -6(2)
C82 C65 C66 C67 178.9(13)
C69 N68 C67 C72 3(2)
C69 N68 C67 C66 178.3(11)
C73 C66 C67 C72 123.3(15)
C65 C66 C67 C72 -54(2)
C73 C66 C67 N68 -52.4(17)
C65 C66 C67 N68 130.7(14)
C67 N68 C69 C70 -4.3(19)
N68 C69 C70 C71 1(2)
C69 C70 C71 C72 4(2)
N68 C67 C72 C71 2(2)
C66 C67 C72 C71 -172.9(12)
C70 C71 C72 C67 -5.5(19)
C65 C66 C73 C74 -1(2)
C67 C66 C73 C74 -178.3(12)
C66 C73 C74 C75 1(2)
C73 C74 C75 C82 -2(2)
C73 C74 C75 C76 -179.0(12)
C78 N77 C76 C81 0(2)
C78 N77 C76 C75 177.1(13)
C74 C75 C76 N77 -29.3(18)
C82 C75 C76 N77 153.9(13)
C74 C75 C76 C81 148.3(14)
C82 C75 C76 C81 -29(2)
C76 N77 C78 C79 -2(2)
N77 C78 C79 C80 3(2)
C78 C79 C80 C81 -1(2)
N77 C76 C81 C80 2(2)
C75 C76 C81 C80 -175.0(13)
C79 C80 C81 C76 -1(2)
C83 N82 C82 C75 173.7(13)
C83 N82 C82 C65 -4.0(19)
C74 C75 C82 N82 -175.4(12)
C76 C75 C82 N82 1(2)
C74 C75 C82 C65 2.4(19)
C76 C75 C82 C65 179.2(13)
C66 C65 C82 N82 175.3(13)
N64 C65 C82 N82 0.5(19)
C66 C65 C82 C75 -2(2)
N64 C65 C82 C75 -177.2(12)
C82 N82 C83 O84 -174.3(11)
C82 N82 C83 C63 8(2)
C85 O84 C83 N82 -61.3(17)
C85 O84 C83 C63 116.3(15)
N64 C63 C83 N82 -9(2)
O62 C63 C83 N82 -179.2(13)
N64 C63 C83 O84 173.3(12)
O62 C63 C83 O84 3(2)
C83 O84 C85 C90 -77.3(16)
C83 O84 C85 C86 110.4(14)
C90 C85 C86 C87 4(2)
O84 C85 C86 C87 175.1(10)
C85 C86 C87 C88 -5(2)
C85 C86 C87 O1 -174.9(11)
C2 O1 C87 C88 72.3(16)
C2 O1 C87 C86 -116.7(13)
C86 C87 C88 C89 5(2)
O1 C87 C88 C89 175.1(11)
C86 C87 C88 C121 -176.3(12)
O1 C87 C88 C121 -7(2)
C87 C88 C89 C90 -5(2)
C121 C88 C89 C90 176.9(13)
C86 C85 C90 C89 -3(2)
O84 C85 C90 C89 -174.6(11)
C86 C85 C90 C91 173.2(13)
O84 C85 C90 C91 2.0(19)
C88 C89 C90 C85 4(2)
C88 C89 C90 C91 -172.8(12)
C85 C90 C91 C92 178.2(13)
C89 C90 C91 C92 -6(2)
C85 C90 C91 C98 -57.3(17)
C89 C90 C91 C98 119.0(14)
C98 C91 C92 C93 59.2(17)
C90 C91 C92 C93 -178.7(12)
C91 C92 C93 C94 172.9(16)
C60 C61 C98 C99 -6(2)
O62 C61 C98 C99 -173.7(12)
C60 C61 C98 C91 -179.2(14)
O62 C61 C98 C91 14(2)
C92 C91 C98 C61 -128.2(15)
C90 C91 C98 C61 106.3(17)
C92 C91 C98 C99 59.3(18)
C90 C91 C98 C99 -66.1(16)
C61 C98 C99 C100 5(2)
C91 C98 C99 C100 178.5(13)
C60 C59 C100 C99 4(2)
O58 C59 C100 C99 176.2(12)
C60 C59 C100 C101 176.6(13)
O58 C59 C100 C101 -11(2)
C98 C99 C100 C59 -4(2)
C98 C99 C100 C101 -177.0(12)
C59 C100 C101 C102 127.4(14)
C99 C100 C101 C102 -60.2(17)
C59 C100 C101 C108 -106.3(15)
C99 C100 C101 C108 66.1(16)
C100 C101 C102 C103 -61.0(16)
C108 C101 C102 C103 176.7(12)
C101 C102 C103 C104 -179.4(13)
C102 C103 C104 C105 -68(2)
C103 C104 C105 C106 -173.6(18)
C104 C105 C106 C107 -176(2)
O45 C44 C108 C109 170.2(11)
C43 C44 C108 C109 4(2)
O45 C44 C108 C101 -4(2)
C43 C44 C108 C101 -169.9(12)
C102 C101 C108 C44 179.6(13)
C100 C101 C108 C44 55.4(16)
C102 C101 C108 C109 5.4(17)
C100 C101 C108 C109 -118.9(13)
C44 C108 C109 C110 0.8(19)
C101 C108 C109 C110 175.1(11)
O41 C42 C110 C109 -168.5(11)
C43 C42 C110 C109 3(2)
O41 C42 C110 C111 1(2)
C43 C42 C110 C111 172.9(12)
C108 C109 C110 C42 -4.5(19)
C108 C109 C110 C111 -173.9(11)
C42 C110 C111 C118 -49.7(17)
C109 C110 C111 C118 119.7(13)
C42 C110 C111 C112 -176.3(13)
C109 C110 C111 C112 -6.8(18)
C118 C111 C112 C113 59.8(16)
C110 C111 C112 C113 -177.2(11)
C111 C112 C113 C114 -174.7(13)
C112 C113 C114 C115 -175.0(16)
C112 C113 C114 C215 161(3)
C216 C215 C114 C115 -33(5)
C216 C215 C114 C113 34(6)
C113 C114 C115 C116 -76(3)
C215 C114 C115 C116 49(6)
C114 C115 C116 C117 -171(3)
C16 C17 C118 C119 0(2)
O18 C17 C118 C119 -179.2(12)
C16 C17 C118 C111 -177.2(14)
O18 C17 C118 C111 4(2)
C112 C111 C118 C119 59.1(19)
C110 C111 C118 C119 -68.0(17)
C112 C111 C118 C17 -124.3(15)
C110 C111 C118 C17 108.5(16)
C17 C118 C119 C120 0(2)
C111 C118 C119 C120 176.8(14)
C118 C119 C120 C15 0(2)
C118 C119 C120 C121 -178.7(13)
C16 C15 C120 C119 2(2)
O14 C15 C120 C119 175.9(12)
C16 C15 C120 C121 179.7(14)
O14 C15 C120 C121 -6(2)
C119 C120 C121 C122 -58.2(17)
C15 C120 C121 C122 123.9(16)
C119 C120 C121 C88 70.0(16)
C15 C120 C121 C88 -108.0(16)
C87 C88 C121 C122 -177.3(13)
C89 C88 C121 C122 1.1(19)
C87 C88 C121 C120 58.7(17)
C89 C88 C121 C120 -122.9(13)
C120 C121 C122 C123 -58.6(16)
C88 C121 C122 C123 -179.2(12)
C121 C122 C123 C124 172.6(12)
C122 C123 C124 C125 -177.0(13)
C123 C124 C125 C126 177.7(14)
C124 C125 C126 C127 179.7(16)
C114 C215 C216 C217 -173(5)
C92 C93 C94 C195 45(5)
C92 C93 C94 C95 -177(3)
C97 C96 C95 C94 -161(3)
C195 C94 C95 C96 -17(5)
C93 C94 C95 C96 -163(3)
C93 C94 C195 C196 -174(3)
C95 C94 C195 C196 41(5)
C197 C196 C195 C94 131(9)

loop_
_smtbx_masks_void_nr
_smtbx_masks_void_average_x
_smtbx_masks_void_average_y
_smtbx_masks_void_average_z
_smtbx_masks_void_volume
_smtbx_masks_void_count_electrons
1 -0.173 0.000 0.500 846.9 27.8
2 -0.851 0.500 0.000 846.9 27.8
